data_4066100
loop_
_publ_author_name
'Nabavizadeh, S. Masoud'
'Haghighi, Mohsen Golbon'
'Esmaeilbeig, Ahmad R.'
'Raoof, Fatemeh'
'Mandegani, Zeinab'
'Jamali, Sirous'
'Rashidi, Mehdi'
'Puddephatt, Richard J.'

_publ_section_title
;
 Assembly of Symmetrical or Unsymmetrical Cyclometalated Organoplatinum
 Complexes through a Bridging Diphosphine Ligand&#x2020;
;
_journal_issue 21
_journal_name_full Organometallics
_journal_page_first 4893
_journal_paper_doi 10.1021/om100295q
_journal_volume 29
_journal_year 2010
_chemical_formula_moiety 'C22 H21 N Pt S'
_chemical_formula_sum 'C22 H21 N Pt S'
_chemical_formula_weight 526.55
_chemical_name_systematic
; 
 ? 
;
_space_group_IT_number 2
_symmetry_cell_setting triclinic
_symmetry_space_group_name_Hall '-P 1'
_symmetry_space_group_name_H-M 'P -1'
_atom_sites_solution_hydrogens geom
_atom_sites_solution_primary direct
_atom_sites_solution_secondary difmap
_audit_creation_method SHELXL-97
_cell_angle_alpha 69.73(3)
_cell_angle_beta 80.06(3)
_cell_angle_gamma 88.40(3)
_cell_formula_units_Z 2
_cell_length_a 8.7046(17)
_cell_length_b 10.154(2)
_cell_length_c 11.044(2)
_cell_measurement_temperature 423(2)
_cell_measurement_theta_max 27.48
_cell_measurement_theta_min 2.04
_cell_volume 901.4(4)
_computing_cell_refinement 'DENZO-SMN (Otwinowski & Minor, 1997)'
_computing_data_collection 'COLLECT (Nonius, 1997-2001)'
_computing_data_reduction DENZO-SMN
_computing_molecular_graphics 'SHELXTL/PC (Sheldrick, 2001)'
_computing_publication_material SHELXTL/PC
_computing_structure_refinement 'SHELXL-97 (Sheldrick, 1997)'
_computing_structure_solution 'SHELXS-97 (Sheldrick, 1990)'
_diffrn_ambient_temperature 423(2)
_diffrn_measured_fraction_theta_full 0.986
_diffrn_measured_fraction_theta_max 0.986
_diffrn_measurement_device_type 'Nonius Kappa-CCD'
_diffrn_measurement_method '\f scans, and \w scans with \k offsets'
_diffrn_radiation_monochromator graphite
_diffrn_radiation_source 'fine-focus sealed tube'
_diffrn_radiation_type MoK\a
_diffrn_radiation_wavelength 0.71073
_diffrn_reflns_av_R_equivalents 0.0494
_diffrn_reflns_av_sigmaI/netI 0.0695
_diffrn_reflns_limit_h_max 11
_diffrn_reflns_limit_h_min -11
_diffrn_reflns_limit_k_max 13
_diffrn_reflns_limit_k_min -13
_diffrn_reflns_limit_l_max 14
_diffrn_reflns_limit_l_min -14
_diffrn_reflns_number 7659
_diffrn_reflns_theta_full 27.61
_diffrn_reflns_theta_max 27.61
_diffrn_reflns_theta_min 2.00
_diffrn_standards_number 0
_exptl_absorpt_coefficient_mu 7.903
_exptl_absorpt_correction_T_max 0.4265
_exptl_absorpt_correction_T_min 0.3304
_exptl_absorpt_correction_type multi-scan
_exptl_absorpt_process_details 'DENZO-SMN (Otwinowski & Minor, 1997)'
_exptl_crystal_colour green
_exptl_crystal_density_diffrn 1.940
_exptl_crystal_density_method 'not measured'
_exptl_crystal_description 'hexagonal block'
_exptl_crystal_F_000 508
_exptl_crystal_size_max 0.18
_exptl_crystal_size_mid 0.17
_exptl_crystal_size_min 0.13
_refine_diff_density_max 1.673
_refine_diff_density_min -3.469
_refine_diff_density_rms 0.449
_refine_ls_extinction_method none
_refine_ls_goodness_of_fit_ref 1.077
_refine_ls_hydrogen_treatment constr
_refine_ls_matrix_type full
_refine_ls_number_parameters 226
_refine_ls_number_reflns 4135
_refine_ls_number_restraints 0
_refine_ls_restrained_S_all 1.077
_refine_ls_R_factor_all 0.0682
_refine_ls_R_factor_gt 0.0512
_refine_ls_shift/su_max 0.000
_refine_ls_shift/su_mean 0.000
_refine_ls_structure_factor_coef Fsqd
_refine_ls_weighting_details 'calc w=1/[\s^2^(Fo^2^)+(0.0967P)^2^+0.0000P] where P=(Fo^2^+2Fc^2^)/3'
_refine_ls_weighting_scheme calc
_refine_ls_wR_factor_gt 0.1239
_refine_ls_wR_factor_ref 0.1516
_reflns_number_gt 3438
_reflns_number_total 4135
_reflns_threshold_expression >2sigma(I)
_cod_data_source_file om100295q_si_001.cif
_cod_data_source_block 2a
_cod_depositor_comments
;
The following automatic conversions were performed:

'_symmetry_cell_setting' value 'Triclinic' changed to 'triclinic'
according to /home/saulius/struct/CIF-dictionaries/cif_core.dic
dictionary named 'cif_core.dic' version 2.4.1 from 2010-06-29.

Automatic conversion script
Id: cif_fix_values 1715 2011-07-08 13:25:40Z adriana 
;
_cod_original_cell_volume 901.4(3)
_cod_original_sg_symbol_Hall -P1
_cod_original_sg_symbol_H-M P-1
_cod_database_code 4066100

loop_
_symmetry_equiv_pos_as_xyz
'x, y, z'
'-x, -y, -z'

loop_
_atom_site_label
_atom_site_type_symbol
_atom_site_fract_x
_atom_site_fract_y
_atom_site_fract_z
_atom_site_U_iso_or_equiv
_atom_site_adp_type
_atom_site_occupancy
_atom_site_symmetry_multiplicity
_atom_site_calc_flag
_atom_site_refinement_flags
Pt1 Pt 0.12539(4) 0.71406(3) 0.29264(3) 0.02299(15) Uani 1 1 d .
S1 S 0.2941(3) 0.7539(2) 0.4230(2) 0.0260(5) Uani 1 1 d .
C10 C -0.0278(10) 0.6975(10) 0.1763(9) 0.0233(19) Uani 1 1 d .
C2 C 0.2997(14) 0.5984(11) 0.5628(11) 0.043(3) Uani 1 1 d .
H2A H 0.3685 0.6149 0.6157 0.064 Uiso 1 1 calc R
H2B H 0.3370 0.5224 0.5341 0.064 Uiso 1 1 calc R
H2C H 0.1967 0.5745 0.6136 0.064 Uiso 1 1 calc R
C1 C 0.4917(12) 0.7644(12) 0.3356(11) 0.041(3) Uani 1 1 d .
H1A H 0.5629 0.7806 0.3867 0.061 Uiso 1 1 calc R
H1B H 0.5021 0.8403 0.2531 0.061 Uiso 1 1 calc R
H1C H 0.5149 0.6778 0.3206 0.061 Uiso 1 1 calc R
C3 C 0.2226(10) 0.5276(9) 0.3016(9) 0.0225(18) Uani 1 1 d .
C4 C 0.3468(11) 0.5200(9) 0.2059(9) 0.0252(19) Uani 1 1 d .
H4A H 0.3810 0.6004 0.1343 0.030 Uiso 1 1 calc R
C5 C 0.4216(11) 0.3913(10) 0.2163(9) 0.028(2) Uani 1 1 d .
H5A H 0.5070 0.3897 0.1533 0.033 Uiso 1 1 calc R
C6 C 0.3694(11) 0.2674(10) 0.3191(10) 0.028(2) Uani 1 1 d .
C7 C 0.2432(10) 0.2759(10) 0.4127(10) 0.027(2) Uani 1 1 d .
H7A H 0.2062 0.1953 0.4830 0.032 Uiso 1 1 calc R
C8 C 0.1703(10) 0.4048(9) 0.4026(10) 0.027(2) Uani 1 1 d .
H8A H 0.0850 0.4066 0.4656 0.032 Uiso 1 1 calc R
C13 C -0.2477(12) 0.7255(11) 0.0091(10) 0.035(2) Uani 1 1 d .
H13A H -0.3188 0.7333 -0.0468 0.042 Uiso 1 1 calc R
C21 C -0.0331(12) 1.1374(11) 0.2754(11) 0.034(2) Uani 1 1 d .
H21A H -0.0142 1.2053 0.3105 0.041 Uiso 1 1 calc R
C19 C -0.2966(11) 0.9687(12) 0.0072(9) 0.034(2) Uani 1 1 d .
H19A H -0.3653 0.9811 -0.0514 0.041 Uiso 1 1 calc R
C14 C -0.2205(11) 0.8368(10) 0.0501(9) 0.028(2) Uani 1 1 d .
C9 C 0.4495(12) 0.1315(10) 0.3312(11) 0.035(2) Uani 1 1 d .
H9A H 0.5329 0.1461 0.2581 0.053 Uiso 1 1 calc R
H9B H 0.3758 0.0625 0.3320 0.053 Uiso 1 1 calc R
H9C H 0.4910 0.0991 0.4112 0.053 Uiso 1 1 calc R
C18 C -0.2720(11) 1.0723(10) 0.0484(9) 0.031(2) Uani 1 1 d .
H18A H -0.3230 1.1560 0.0181 0.038 Uiso 1 1 calc R
C12 C -0.1676(12) 0.6037(12) 0.0525(10) 0.037(2) Uani 1 1 d .
H12A H -0.1869 0.5287 0.0265 0.044 Uiso 1 1 calc R
C20 C -0.1355(11) 1.1632(11) 0.1883(11) 0.034(2) Uani 1 1 d .
H20A H -0.1829 1.2493 0.1621 0.041 Uiso 1 1 calc R
C16 C -0.0881(10) 0.9340(10) 0.1806(8) 0.0252(19) Uani 1 1 d .
C11 C -0.0581(11) 0.5902(10) 0.1346(10) 0.030(2) Uani 1 1 d .
H11A H -0.0051 0.5071 0.1614 0.036 Uiso 1 1 calc R
C15 C -0.1133(10) 0.8225(10) 0.1345(9) 0.0261(19) Uani 1 1 d .
C22 C 0.0411(11) 1.0124(10) 0.3107(10) 0.029(2) Uani 1 1 d .
H22A H 0.1110 0.9974 0.3686 0.035 Uiso 1 1 calc R
C17 C -0.1679(11) 1.0580(10) 0.1392(10) 0.030(2) Uani 1 1 d .
N1 N 0.0154(9) 0.9113(8) 0.2638(8) 0.0236(16) Uani 1 1 d .

loop_
_atom_site_aniso_label
_atom_site_aniso_U_11
_atom_site_aniso_U_22
_atom_site_aniso_U_33
_atom_site_aniso_U_23
_atom_site_aniso_U_13
_atom_site_aniso_U_12
Pt1 0.0216(2) 0.0227(2) 0.0233(2) -0.00605(14) -0.00497(14) 0.00392(14)
S1 0.0263(12) 0.0250(12) 0.0270(11) -0.0080(9) -0.0084(9) 0.0028(9)
C10 0.012(4) 0.036(5) 0.020(4) -0.005(4) -0.007(3) 0.001(4)
C2 0.047(7) 0.032(6) 0.042(6) 0.000(5) -0.013(5) -0.008(5)
C1 0.032(6) 0.041(6) 0.046(6) -0.012(5) -0.004(5) -0.003(5)
C3 0.021(4) 0.018(4) 0.029(5) -0.009(4) -0.008(4) 0.011(3)
C4 0.033(5) 0.020(4) 0.020(4) -0.004(3) -0.004(4) 0.006(4)
C5 0.026(5) 0.034(5) 0.022(4) -0.011(4) -0.004(4) 0.005(4)
C6 0.029(5) 0.023(5) 0.039(5) -0.012(4) -0.020(4) 0.003(4)
C7 0.015(4) 0.029(5) 0.034(5) -0.008(4) -0.006(4) -0.002(4)
C8 0.023(5) 0.021(4) 0.035(5) -0.010(4) -0.004(4) 0.005(4)
C13 0.032(5) 0.043(6) 0.027(5) -0.010(4) -0.008(4) 0.003(5)
C21 0.032(5) 0.030(5) 0.044(6) -0.016(5) -0.009(5) 0.001(4)
C19 0.021(5) 0.055(7) 0.025(5) -0.007(5) -0.013(4) 0.012(4)
C14 0.026(5) 0.030(5) 0.022(4) -0.006(4) 0.000(4) -0.003(4)
C9 0.040(6) 0.023(5) 0.044(6) -0.011(4) -0.011(5) 0.007(4)
C18 0.026(5) 0.027(5) 0.031(5) 0.003(4) -0.007(4) 0.009(4)
C12 0.031(5) 0.046(6) 0.034(5) -0.016(5) -0.003(4) -0.010(5)
C20 0.022(5) 0.027(5) 0.044(6) -0.007(4) 0.003(4) 0.001(4)
C16 0.022(5) 0.026(5) 0.020(4) 0.001(4) -0.002(4) -0.002(4)
C11 0.029(5) 0.027(5) 0.034(5) -0.009(4) -0.005(4) 0.005(4)
C15 0.023(5) 0.032(5) 0.017(4) -0.003(4) 0.002(3) -0.003(4)
C22 0.023(5) 0.026(5) 0.037(5) -0.011(4) -0.005(4) 0.004(4)
C17 0.020(5) 0.028(5) 0.034(5) -0.003(4) 0.003(4) 0.005(4)
N1 0.023(4) 0.017(3) 0.030(4) -0.007(3) -0.005(3) 0.008(3)

loop_
_atom_type_symbol
_atom_type_description
_atom_type_scat_dispersion_real
_atom_type_scat_dispersion_imag
_atom_type_scat_source
C C 0.0033 0.0016 'International Tables Vol C Tables 4.2.6.8 and 6.1.1.4'
H H 0.0000 0.0000 'International Tables Vol C Tables 4.2.6.8 and 6.1.1.4'
N N 0.0061 0.0033 'International Tables Vol C Tables 4.2.6.8 and 6.1.1.4'
Pt Pt -1.7033 8.3905 'International Tables Vol C Tables 4.2.6.8 and 6.1.1.4'
S S 0.1246 0.1234 'International Tables Vol C Tables 4.2.6.8 and 6.1.1.4'

loop_
_geom_angle_atom_site_label_1
_geom_angle_atom_site_label_2
_geom_angle_atom_site_label_3
_geom_angle
C3 Pt1 C10 93.4(4)
C3 Pt1 N1 173.8(3)
C10 Pt1 N1 80.9(3)
C3 Pt1 S1 91.7(3)
C10 Pt1 S1 174.9(3)
N1 Pt1 S1 93.9(2)
C2 S1 C1 100.9(5)
C2 S1 Pt1 109.7(4)
C1 S1 Pt1 107.8(4)
C11 C10 C15 117.8(8)
C11 C10 Pt1 131.0(7)
C15 C10 Pt1 111.2(7)
S1 C2 H2A 109.5
S1 C2 H2B 109.5
H2A C2 H2B 109.5
S1 C2 H2C 109.5
H2A C2 H2C 109.5
H2B C2 H2C 109.5
S1 C1 H1A 109.5
S1 C1 H1B 109.5
H1A C1 H1B 109.5
S1 C1 H1C 109.5
H1A C1 H1C 109.5
H1B C1 H1C 109.5
C8 C3 C4 117.7(8)
C8 C3 Pt1 121.5(7)
C4 C3 Pt1 120.8(7)
C3 C4 C5 121.0(8)
C3 C4 H4A 119.5
C5 C4 H4A 119.5
C6 C5 C4 121.2(9)
C6 C5 H5A 119.4
C4 C5 H5A 119.4
C5 C6 C7 117.2(9)
C5 C6 C9 121.3(9)
C7 C6 C9 121.4(9)
C6 C7 C8 121.3(9)
C6 C7 H7A 119.4
C8 C7 H7A 119.4
C3 C8 C7 121.6(9)
C3 C8 H8A 119.2
C7 C8 H8A 119.2
C12 C13 C14 119.0(9)
C12 C13 H13A 120.5
C14 C13 H13A 120.5
C22 C21 C20 120.4(10)
C22 C21 H21A 119.8
C20 C21 H21A 119.8
C18 C19 C14 122.1(9)
C18 C19 H19A 119.0
C14 C19 H19A 119.0
C13 C14 C15 119.5(9)
C13 C14 C19 122.6(9)
C15 C14 C19 117.9(9)
C6 C9 H9A 109.5
C6 C9 H9B 109.5
H9A C9 H9B 109.5
C6 C9 H9C 109.5
H9A C9 H9C 109.5
H9B C9 H9C 109.5
C19 C18 C17 121.1(9)
C19 C18 H18A 119.5
C17 C18 H18A 119.5
C13 C12 C11 121.6(10)
C13 C12 H12A 119.2
C11 C12 H12A 119.2
C21 C20 C17 119.5(9)
C21 C20 H20A 120.2
C17 C20 H20A 120.2
N1 C16 C17 123.6(9)
N1 C16 C15 116.5(8)
C17 C16 C15 119.8(9)
C10 C11 C12 121.0(9)
C10 C11 H11A 119.5
C12 C11 H11A 119.5
C14 C15 C10 121.1(9)
C14 C15 C16 120.1(9)
C10 C15 C16 118.8(8)
N1 C22 C21 121.6(9)
N1 C22 H22A 119.2
C21 C22 H22A 119.2
C16 C17 C20 116.3(9)
C16 C17 C18 119.0(9)
C20 C17 C18 124.6(9)
C22 N1 C16 118.5(8)
C22 N1 Pt1 129.1(6)
C16 N1 Pt1 112.3(6)

loop_
_geom_bond_atom_site_label_1
_geom_bond_atom_site_label_2
_geom_bond_distance
Pt1 C3 2.030(8)
Pt1 C10 2.052(8)
Pt1 N1 2.142(7)
Pt1 S1 2.358(2)
S1 C2 1.792(11)
S1 C1 1.808(11)
C10 C11 1.369(13)
C10 C15 1.428(13)
C2 H2A 0.9600
C2 H2B 0.9600
C2 H2C 0.9600
C1 H1A 0.9600
C1 H1B 0.9600
C1 H1C 0.9600
C3 C8 1.378(13)
C3 C4 1.396(12)
C4 C5 1.422(12)
C4 H4A 0.9300
C5 C6 1.393(13)
C5 H5A 0.9300
C6 C7 1.395(14)
C6 C9 1.503(13)
C7 C8 1.416(13)
C7 H7A 0.9300
C8 H8A 0.9300
C13 C12 1.379(15)
C13 C14 1.395(14)
C13 H13A 0.9300
C21 C22 1.371(13)
C21 C20 1.377(15)
C21 H21A 0.9300
C19 C18 1.318(15)
C19 C14 1.442(14)
C19 H19A 0.9300
C14 C15 1.400(13)
C9 H9A 0.9600
C9 H9B 0.9600
C9 H9C 0.9600
C18 C17 1.433(14)
C18 H18A 0.9300
C12 C11 1.398(14)
C12 H12A 0.9300
C20 C17 1.409(14)
C20 H20A 0.9300
C16 N1 1.355(12)
C16 C17 1.392(13)
C16 C15 1.429(13)
C11 H11A 0.9300
C22 N1 1.339(12)
C22 H22A 0.9300

loop_
_geom_torsion_atom_site_label_1
_geom_torsion_atom_site_label_2
_geom_torsion_atom_site_label_3
_geom_torsion_atom_site_label_4
_geom_torsion
C3 Pt1 S1 C2 -46.9(5)
C10 Pt1 S1 C2 142(3)
N1 Pt1 S1 C2 135.7(5)
C3 Pt1 S1 C1 62.2(5)
C10 Pt1 S1 C1 -109(3)
N1 Pt1 S1 C1 -115.2(4)
C3 Pt1 C10 C11 5.7(9)
N1 Pt1 C10 C11 -176.8(9)
S1 Pt1 C10 C11 177(2)
C3 Pt1 C10 C15 -174.0(6)
N1 Pt1 C10 C15 3.4(6)
S1 Pt1 C10 C15 -3(3)
C10 Pt1 C3 C8 -93.5(8)
N1 Pt1 C3 C8 -117(3)
S1 Pt1 C3 C8 87.3(8)
C10 Pt1 C3 C4 87.3(8)
N1 Pt1 C3 C4 64(3)
S1 Pt1 C3 C4 -91.9(8)
C8 C3 C4 C5 -3.3(14)
Pt1 C3 C4 C5 176.0(7)
C3 C4 C5 C6 2.8(14)
C4 C5 C6 C7 -1.4(14)
C4 C5 C6 C9 -179.3(9)
C5 C6 C7 C8 0.7(14)
C9 C6 C7 C8 178.5(9)
C4 C3 C8 C7 2.6(14)
Pt1 C3 C8 C7 -176.7(7)
C6 C7 C8 C3 -1.3(15)
C12 C13 C14 C15 -0.2(14)
C12 C13 C14 C19 178.6(9)
C18 C19 C14 C13 178.8(9)
C18 C19 C14 C15 -2.3(14)
C14 C19 C18 C17 -0.3(15)
C14 C13 C12 C11 -1.1(15)
C22 C21 C20 C17 2.3(15)
C15 C10 C11 C12 0.9(14)
Pt1 C10 C11 C12 -178.9(7)
C13 C12 C11 C10 0.8(15)
C13 C14 C15 C10 1.8(13)
C19 C14 C15 C10 -177.0(8)
C13 C14 C15 C16 -178.0(8)
C19 C14 C15 C16 3.2(13)
C11 C10 C15 C14 -2.2(13)
Pt1 C10 C15 C14 177.6(7)
C11 C10 C15 C16 177.6(8)
Pt1 C10 C15 C16 -2.6(10)
N1 C16 C15 C14 178.9(8)
C17 C16 C15 C14 -1.4(13)
N1 C16 C15 C10 -1.0(12)
C17 C16 C15 C10 178.8(8)
C20 C21 C22 N1 -0.9(15)
N1 C16 C17 C20 0.2(13)
C15 C16 C17 C20 -179.5(8)
N1 C16 C17 C18 178.5(8)
C15 C16 C17 C18 -1.3(13)
C21 C20 C17 C16 -1.9(14)
C21 C20 C17 C18 180.0(9)
C19 C18 C17 C16 2.2(14)
C19 C18 C17 C20 -179.8(9)
C21 C22 N1 C16 -0.8(14)
C21 C22 N1 Pt1 175.6(7)
C17 C16 N1 C22 1.1(13)
C15 C16 N1 C22 -179.2(8)
C17 C16 N1 Pt1 -175.9(7)
C15 C16 N1 Pt1 3.9(10)
C3 Pt1 N1 C22 -157(3)
C10 Pt1 N1 C22 179.4(9)
S1 Pt1 N1 C22 -1.2(8)
C3 Pt1 N1 C16 20(3)
C10 Pt1 N1 C16 -4.1(6)
S1 Pt1 N1 C16 175.4(6)
